data_2018104
loop_
_publ_author_name
'Bats, Jan W.'
'Br\"uning, J\"urgen'
'Schmidt, Martin U.'

_publ_section_title
;
 1,5-Dianilinopentane-1,3,5-trione: a crystal structure containing two
 polymorphic domains
;
_journal_coeditor_code GG3256
_journal_issue 6
_journal_name_full 'Acta Crystallographica Section C'
_journal_page_first o212
_journal_page_last o218
_journal_paper_doi 10.1107/S0108270111017501
_journal_volume 67
_journal_year 2011
_chemical_formula_iupac 'C17 H16 N2 O3'
_chemical_formula_moiety 'C17 H16 N2 O3'
_chemical_formula_sum 'C17 H16 N2 O3'
_chemical_formula_weight 296.32
_chemical_name_systematic
;
1,5-dianilinopentane-1,3,5-trione
;
_space_group_IT_number 15
_symmetry_cell_setting monoclinic
_symmetry_space_group_name_Hall '-C 2yc'
_symmetry_space_group_name_H-M 'C 1 2/c 1'
_atom_sites_solution_hydrogens geom
_atom_sites_solution_primary direct
_atom_sites_solution_secondary difmap
_audit_creation_method SHELXL97
_cell_angle_alpha 90.00
_cell_angle_beta 101.5600(10)
_cell_angle_gamma 90.00
_cell_formula_units_Z 16
_cell_length_a 17.6547(5)
_cell_length_b 9.8640(3)
_cell_length_c 33.3982(8)
_cell_measurement_reflns_used 6859
_cell_measurement_temperature 167(2)
_cell_measurement_theta_max 30
_cell_measurement_theta_min 2
_cell_volume 5698.2(3)
_computing_cell_refinement 'SAINT (Siemens, 1995)'
_computing_data_collection 'SMART (Siemens, 1995)'
_computing_data_reduction 'SAINT (Siemens, 1995)'
_computing_molecular_graphics 'SHELXTL (Sheldrick, 2008)'
_computing_publication_material 'SHELXL97 (Sheldrick, 2008)'
_computing_structure_refinement 'SHELXL97 (Sheldrick, 2008)'
_computing_structure_solution 'SHELXS97 (Sheldrick, 2008)'
_diffrn_ambient_temperature 167(2)
_diffrn_measured_fraction_theta_full 0.990
_diffrn_measured_fraction_theta_max 0.952
_diffrn_measurement_device_type 'Siemens SMART 1K CCD area-detector'
_diffrn_measurement_method \w
_diffrn_radiation_monochromator graphite
_diffrn_radiation_source 'normal-focus sealed tube'
_diffrn_radiation_type MoK\a
_diffrn_radiation_wavelength 0.71073
_diffrn_reflns_av_R_equivalents 0.1408
_diffrn_reflns_av_sigmaI/netI 0.1997
_diffrn_reflns_limit_h_max 24
_diffrn_reflns_limit_h_min -24
_diffrn_reflns_limit_k_max 13
_diffrn_reflns_limit_k_min -13
_diffrn_reflns_limit_l_max 46
_diffrn_reflns_limit_l_min -45
_diffrn_reflns_number 41943
_diffrn_reflns_theta_full 28.80
_diffrn_reflns_theta_max 30.25
_diffrn_reflns_theta_min 2.35
_diffrn_standards_decay_% 0.0
_diffrn_standards_interval_time 1600
_diffrn_standards_number 227
_exptl_absorpt_coefficient_mu 0.096
_exptl_absorpt_correction_T_max 0.985
_exptl_absorpt_correction_T_min 0.924
_exptl_absorpt_correction_type multi-scan
_exptl_absorpt_process_details '(SADABS; Sheldrick, 2000)'
_exptl_crystal_colour colourless
_exptl_crystal_density_diffrn 1.382
_exptl_crystal_density_method 'not measured'
_exptl_crystal_description rod
_exptl_crystal_F_000 2496
_exptl_crystal_size_max 0.60
_exptl_crystal_size_mid 0.16
_exptl_crystal_size_min 0.16
_refine_diff_density_max 0.293
_refine_diff_density_min -0.258
_refine_ls_extinction_method none
_refine_ls_goodness_of_fit_ref 0.814
_refine_ls_hydrogen_treatment constr
_refine_ls_matrix_type full
_refine_ls_number_parameters 399
_refine_ls_number_reflns 8099
_refine_ls_number_restraints 0
_refine_ls_restrained_S_all 0.814
_refine_ls_R_factor_all 0.2556
_refine_ls_R_factor_gt 0.0480
_refine_ls_shift/su_max 0.001
_refine_ls_shift/su_mean 0.000
_refine_ls_structure_factor_coef Fsqd
_refine_ls_weighting_details 'w = 1/[\s^2^(Fo^2^)+(0.02P)^2^] where P=(Fo^2^+2Fc^2^)/3'
_refine_ls_weighting_scheme calc
_refine_ls_wR_factor_gt 0.0796
_refine_ls_wR_factor_ref 0.1105
_reflns_number_gt 1972
_reflns_number_total 8099
_reflns_threshold_expression I>2\s(I)
_cod_data_source_file gg3256.cif
_cod_data_source_block Ia
_cod_original_sg_symbol_H-M 'C 2/c'
_cod_database_code 2018104
_cod_database_fobs_code 2018104

loop_
_symmetry_equiv_pos_as_xyz
'x, y, z'
'-x, y, -z+1/2'
'x+1/2, y+1/2, z'
'-x+1/2, y+1/2, -z+1/2'
'-x, -y, -z'
'x, -y, z-1/2'
'-x+1/2, -y+1/2, -z'
'x+1/2, -y+1/2, z-1/2'

loop_
_atom_site_type_symbol
_atom_site_label
_atom_site_fract_x
_atom_site_fract_y
_atom_site_fract_z
_atom_site_U_iso_or_equiv
_atom_site_adp_type
_atom_site_calc_flag
_atom_site_refinement_flags
_atom_site_occupancy
_atom_site_symmetry_multiplicity
_atom_site_disorder_assembly
_atom_site_disorder_group
O O1 0.21641(17) 0.7450(3) 0.32204(8) 0.0294(8) Uani d . 1 1 . .
O O2 0.24719(16) 0.9561(4) 0.24934(8) 0.0362(10) Uani d . 1 1 . .
O O3 0.28291(16) 0.7381(3) 0.17972(8) 0.0267(8) Uani d . 1 1 . .
O O4 0.03306(17) 0.4879(3) 0.17941(8) 0.0267(8) Uani d . 1 1 . .
O O5 0.0000 0.7064(5) 0.2500 0.0401(14) Uani d S 1 2 . .
O O6 0.03276(17) -0.0039(3) 0.17832(9) 0.0329(9) Uani d . 1 1 . .
O O7 0.0000 0.2074(5) 0.2500 0.0436(14) Uani d S 1 2 . .
N N1 0.3286(2) 0.6244(4) 0.34101(11) 0.0225(9) Uani d . 1 1 . .
H H1A 0.3693 0.5949 0.3322 0.027 Uiso calc R 1 1 . .
N N2 0.1693(2) 0.6213(4) 0.15975(10) 0.0221(9) Uani d . 1 1 . .
H H2B 0.1282 0.5930 0.1685 0.027 Uiso calc R 1 1 . .
N N3 -0.0801(2) 0.3718(4) 0.15989(10) 0.0204(9) Uani d . 1 1 . .
H H3B -0.1206 0.3415 0.1688 0.024 Uiso calc R 1 1 . .
N N4 -0.0777(2) -0.1256(4) 0.15923(11) 0.0226(9) Uani d . 1 1 . .
H H4B -0.1181 -0.1566 0.1681 0.027 Uiso calc R 1 1 . .
C C1 0.3203(3) 0.5815(5) 0.38029(13) 0.0201(11) Uani d . 1 1 . .
C C2 0.2928(2) 0.6685(4) 0.40690(11) 0.0250(9) Uani d . 1 1 . .
H H2A 0.2747 0.7563 0.3980 0.030 Uiso calc R 1 1 . .
C C3 0.2920(2) 0.6265(4) 0.44667(11) 0.0280(10) Uani d . 1 1 . .
H H3A 0.2738 0.6862 0.4650 0.034 Uiso calc R 1 1 . .
C C4 0.3177(3) 0.4979(5) 0.45959(13) 0.0290(12) Uani d . 1 1 . .
H H4A 0.3171 0.4696 0.4867 0.035 Uiso calc R 1 1 . .
C C5 0.3440(2) 0.4110(4) 0.43300(11) 0.0266(10) Uani d . 1 1 . .
H H5A 0.3610 0.3225 0.4417 0.032 Uiso calc R 1 1 . .
C C6 0.3455(2) 0.4534(4) 0.39343(11) 0.0242(10) Uani d . 1 1 . .
H H6A 0.3641 0.3937 0.3753 0.029 Uiso calc R 1 1 . .
C C7 0.2804(2) 0.7052(4) 0.31631(12) 0.0181(10) Uani d . 1 1 . .
C C8 0.3105(3) 0.7590(4) 0.27905(12) 0.0241(11) Uani d . 1 1 . .
H H8A 0.3540 0.8223 0.2884 0.029 Uiso calc R 1 1 . .
H H8B 0.3302 0.6823 0.2649 0.029 Uiso calc R 1 1 . .
C C9 0.2480(2) 0.8304(6) 0.24989(13) 0.0277(13) Uani d . 1 1 . .
C C10 0.1872(2) 0.7520(4) 0.22182(12) 0.0203(11) Uani d . 1 1 . .
H H10A 0.1417 0.8106 0.2123 0.024 Uiso calc R 1 1 . .
H H10B 0.1706 0.6742 0.2367 0.024 Uiso calc R 1 1 . .
C C11 0.2185(2) 0.7001(4) 0.18480(12) 0.0178(10) Uani d . 1 1 . .
C C12 0.1771(3) 0.5783(4) 0.12001(13) 0.0209(11) Uani d . 1 1 . .
C C13 0.2486(2) 0.5500(4) 0.11017(11) 0.0234(9) Uani d . 1 1 . .
H H13A 0.2949 0.5567 0.1303 0.028 Uiso calc R 1 1 . .
C C14 0.2511(2) 0.5117(4) 0.07036(11) 0.0262(9) Uani d . 1 1 . .
H H14A 0.2995 0.4941 0.0631 0.031 Uiso calc R 1 1 . .
C C15 0.1835(3) 0.4990(5) 0.04112(14) 0.0316(13) Uani d . 1 1 . .
H H15A 0.1857 0.4717 0.0141 0.038 Uiso calc R 1 1 . .
C C16 0.1130(2) 0.5262(4) 0.05121(12) 0.0278(10) Uani d . 1 1 . .
H H16A 0.0668 0.5184 0.0311 0.033 Uiso calc R 1 1 . .
C C17 0.1096(2) 0.5648(4) 0.09077(11) 0.0254(9) Uani d . 1 1 . .
H H17A 0.0609 0.5821 0.0978 0.031 Uiso calc R 1 1 . .
C C18 -0.0726(3) 0.3286(5) 0.12000(14) 0.0217(11) Uani d . 1 1 . .
C C19 -0.0021(2) 0.2994(4) 0.10977(11) 0.0238(9) Uani d . 1 1 . .
H H19A 0.0444 0.3062 0.1297 0.029 Uiso calc R 1 1 . .
C C20 -0.0002(2) 0.2599(4) 0.07002(12) 0.0281(10) Uani d . 1 1 . .
H H20A 0.0480 0.2393 0.0630 0.034 Uiso calc R 1 1 . .
C C21 -0.0672(3) 0.2501(5) 0.04049(14) 0.0282(12) Uani d . 1 1 . .
H H21A -0.0652 0.2251 0.0133 0.034 Uiso calc R 1 1 . .
C C22 -0.1369(2) 0.2771(4) 0.05136(12) 0.0303(10) Uani d . 1 1 . .
H H22A -0.1834 0.2685 0.0315 0.036 Uiso calc R 1 1 . .
C C23 -0.1404(2) 0.3167(4) 0.09076(12) 0.0271(10) Uani d . 1 1 . .
H H23A -0.1889 0.3356 0.0978 0.032 Uiso calc R 1 1 . .
C C24 -0.0310(3) 0.4553(4) 0.18581(14) 0.0231(11) Uani d . 1 1 . .
C C25 -0.0616(2) 0.5029(4) 0.22170(12) 0.0216(11) Uani d . 1 1 . .
H H25A -0.0769 0.4240 0.2366 0.026 Uiso calc R 1 1 . .
H H25B -0.1080 0.5597 0.2124 0.026 Uiso calc R 1 1 . .
C C26 0.0000 0.5849(7) 0.2500 0.0180(15) Uani d S 1 2 . .
C C27 -0.0699(2) -0.1705(5) 0.11971(13) 0.0193(11) Uani d . 1 1 . .
C C28 -0.0426(2) -0.0820(4) 0.09313(11) 0.0255(10) Uani d . 1 1 . .
H H28A -0.0250 0.0061 0.1020 0.031 Uiso calc R 1 1 . .
C C29 -0.0416(2) -0.1244(4) 0.05369(12) 0.0290(10) Uani d . 1 1 . .
H H29A -0.0230 -0.0645 0.0356 0.035 Uiso calc R 1 1 . .
C C30 -0.0671(3) -0.2513(5) 0.04024(13) 0.0275(12) Uani d . 1 1 . .
H H30A -0.0661 -0.2790 0.0131 0.033 Uiso calc R 1 1 . .
C C31 -0.0941(2) -0.3382(4) 0.06674(12) 0.0301(10) Uani d . 1 1 . .
H H31A -0.1118 -0.4260 0.0576 0.036 Uiso calc R 1 1 . .
C C32 -0.0957(2) -0.2987(4) 0.10653(12) 0.0252(10) Uani d . 1 1 . .
H H32A -0.1144 -0.3590 0.1245 0.030 Uiso calc R 1 1 . .
C C33 -0.0300(3) -0.0403(4) 0.18496(14) 0.0248(11) Uani d . 1 1 . .
C C34 -0.0612(2) 0.0050(4) 0.22110(12) 0.0230(11) Uani d . 1 1 . .
H H34A -0.0761 -0.0750 0.2357 0.028 Uiso calc R 1 1 . .
H H34B -0.1078 0.0613 0.2119 0.028 Uiso calc R 1 1 . .
C C35 0.0000 0.0871(7) 0.2500 0.0169(14) Uani d S 1 2 . .

loop_
_atom_site_aniso_label
_atom_site_aniso_U_11
_atom_site_aniso_U_22
_atom_site_aniso_U_33
_atom_site_aniso_U_12
_atom_site_aniso_U_13
_atom_site_aniso_U_23
O1 0.0227(19) 0.042(2) 0.0263(18) 0.0105(16) 0.0105(14) 0.0027(16)
O2 0.048(3) 0.021(2) 0.036(2) 0.0008(16) -0.0004(18) -0.0033(14)
O3 0.0193(18) 0.034(2) 0.0283(18) -0.0077(15) 0.0085(14) -0.0027(15)
O4 0.0204(18) 0.034(2) 0.0269(18) -0.0107(16) 0.0068(14) -0.0025(15)
O5 0.055(4) 0.020(3) 0.045(3) 0.000 0.009(3) 0.000
O6 0.0212(19) 0.048(2) 0.0321(19) -0.0155(17) 0.0099(15) -0.0087(17)
O7 0.061(4) 0.018(3) 0.051(3) 0.000 0.008(3) 0.000
N1 0.014(2) 0.028(2) 0.026(2) 0.0061(18) 0.0042(18) 0.0030(19)
N2 0.018(2) 0.027(2) 0.023(2) -0.0050(18) 0.0070(18) -0.0030(19)
N3 0.022(2) 0.023(2) 0.018(2) -0.0070(18) 0.0087(17) 0.0003(18)
N4 0.017(2) 0.029(2) 0.024(2) -0.0063(18) 0.0100(18) 0.0037(19)
C1 0.021(3) 0.021(3) 0.018(2) 0.000(2) 0.002(2) 0.000(2)
C2 0.026(2) 0.025(2) 0.024(2) 0.0081(19) 0.0061(18) 0.0021(19)
C3 0.029(2) 0.035(3) 0.023(2) 0.007(2) 0.0099(19) -0.002(2)
C4 0.034(3) 0.034(3) 0.019(3) 0.001(3) 0.005(2) 0.004(2)
C5 0.029(2) 0.025(3) 0.023(2) 0.000(2) 0.0005(19) 0.002(2)
C6 0.021(2) 0.031(3) 0.019(2) 0.0000(19) 0.0017(18) -0.004(2)
C7 0.021(2) 0.024(3) 0.014(2) -0.007(2) 0.0127(18) -0.0001(19)
C8 0.027(3) 0.022(3) 0.026(3) -0.006(2) 0.012(2) -0.003(2)
C9 0.040(3) 0.021(3) 0.030(3) 0.005(2) 0.024(2) 0.003(2)
C10 0.021(3) 0.024(3) 0.017(2) 0.001(2) 0.0055(19) -0.001(2)
C11 0.020(2) 0.021(2) 0.016(2) 0.0089(19) 0.0109(19) 0.0062(19)
C12 0.019(3) 0.021(3) 0.024(3) -0.004(2) 0.007(2) 0.004(2)
C13 0.023(2) 0.024(2) 0.023(2) -0.0051(18) 0.0027(18) 0.0013(19)
C14 0.028(2) 0.030(2) 0.023(2) -0.002(2) 0.0089(19) -0.0013(19)
C15 0.039(3) 0.030(3) 0.026(3) -0.003(3) 0.007(2) -0.007(2)
C16 0.033(3) 0.029(2) 0.020(2) -0.008(2) 0.0002(19) -0.0011(19)
C17 0.020(2) 0.028(2) 0.027(2) -0.0046(18) 0.0028(18) 0.001(2)
C18 0.017(2) 0.022(3) 0.026(3) -0.006(2) 0.005(2) 0.000(2)
C19 0.019(2) 0.025(2) 0.026(2) 0.0006(18) 0.0035(18) 0.0048(19)
C20 0.028(2) 0.028(2) 0.031(3) -0.002(2) 0.013(2) -0.001(2)
C21 0.031(3) 0.030(3) 0.023(3) -0.004(2) 0.003(2) 0.001(2)
C22 0.025(2) 0.036(3) 0.026(2) -0.006(2) -0.0044(19) -0.002(2)
C23 0.022(2) 0.032(3) 0.028(2) -0.0039(19) 0.0079(19) -0.001(2)
C24 0.017(2) 0.016(2) 0.032(3) -0.0096(19) -0.007(2) 0.008(2)
C25 0.015(2) 0.026(3) 0.024(3) -0.001(2) 0.005(2) -0.001(2)
C26 0.015(3) 0.026(4) 0.013(3) 0.000 0.001(3) 0.000
C27 0.017(2) 0.024(3) 0.015(2) -0.001(2) -0.0013(19) 0.001(2)
C28 0.027(2) 0.027(2) 0.023(2) -0.004(2) 0.0067(18) 0.002(2)
C29 0.026(2) 0.039(3) 0.024(2) -0.001(2) 0.0076(19) 0.008(2)
C30 0.026(3) 0.035(3) 0.022(3) -0.001(2) 0.007(2) 0.000(2)
C31 0.032(3) 0.027(3) 0.030(3) -0.002(2) 0.002(2) -0.006(2)
C32 0.023(2) 0.022(2) 0.031(3) -0.0051(19) 0.0048(19) 0.002(2)
C33 0.023(3) 0.019(3) 0.028(3) -0.008(2) -0.006(2) 0.001(2)
C34 0.015(2) 0.027(3) 0.027(3) -0.003(2) 0.004(2) 0.001(2)
C35 0.012(3) 0.021(4) 0.016(3) 0.000 0.000(2) 0.000

loop_
_atom_type_symbol
_atom_type_description
_atom_type_scat_dispersion_real
_atom_type_scat_dispersion_imag
_atom_type_scat_source
C C 0.0033 0.0016 'International Tables Vol C Tables 4.2.6.8 and 6.1.1.4'
H H 0.0000 0.0000 'International Tables Vol C Tables 4.2.6.8 and 6.1.1.4'
N N 0.0061 0.0033 'International Tables Vol C Tables 4.2.6.8 and 6.1.1.4'
O O 0.0106 0.0060 'International Tables Vol C Tables 4.2.6.8 and 6.1.1.4'

loop_
_geom_angle_atom_site_label_1
_geom_angle_atom_site_label_2
_geom_angle_atom_site_label_3
_geom_angle_site_symmetry_1
_geom_angle_site_symmetry_3
_geom_angle
_geom_angle_publ_flag
C7 N1 C1 . . 125.7(4) ?
C7 N1 H1A . . 117.1 ?
C1 N1 H1A . . 117.1 ?
C11 N2 C12 . . 125.9(4) ?
C11 N2 H2B . . 117.0 ?
C12 N2 H2B . . 117.0 ?
C24 N3 C18 . . 127.1(4) ?
C24 N3 H3B . . 116.5 ?
C18 N3 H3B . . 116.5 ?
C33 N4 C27 . . 127.7(4) ?
C33 N4 H4B . . 116.1 ?
C27 N4 H4B . . 116.1 ?
C6 C1 C2 . . 119.5(4) ?
C6 C1 N1 . . 118.7(4) ?
C2 C1 N1 . . 121.5(4) ?
C1 C2 C3 . . 119.8(4) ?
C1 C2 H2A . . 120.1 ?
C3 C2 H2A . . 120.1 ?
C4 C3 C2 . . 120.2(4) ?
C4 C3 H3A . . 119.9 ?
C2 C3 H3A . . 119.9 ?
C5 C4 C3 . . 119.9(4) ?
C5 C4 H4A . . 120.0 ?
C3 C4 H4A . . 120.0 ?
C4 C5 C6 . . 119.9(4) ?
C4 C5 H5A . . 120.1 ?
C6 C5 H5A . . 120.1 ?
C1 C6 C5 . . 120.6(4) ?
C1 C6 H6A . . 119.7 ?
C5 C6 H6A . . 119.7 ?
O1 C7 N1 . . 125.6(4) ?
O1 C7 C8 . . 119.1(4) ?
N1 C7 C8 . . 115.2(4) ?
C9 C8 C7 . . 111.0(4) ?
C9 C8 H8A . . 109.4 ?
C7 C8 H8A . . 109.4 ?
C9 C8 H8B . . 109.4 ?
C7 C8 H8B . . 109.4 ?
H8A C8 H8B . . 108.0 ?
O2 C9 C10 . . 120.3(5) ?
O2 C9 C8 . . 119.1(4) ?
C10 C9 C8 . . 120.6(5) ?
C9 C10 C11 . . 110.4(3) ?
C9 C10 H10A . . 109.6 ?
C11 C10 H10A . . 109.6 ?
C9 C10 H10B . . 109.6 ?
C11 C10 H10B . . 109.6 ?
H10A C10 H10B . . 108.1 ?
O3 C11 N2 . . 126.3(4) ?
O3 C11 C10 . . 119.7(4) ?
N2 C11 C10 . . 113.9(4) ?
C17 C12 C13 . . 120.4(4) ?
C17 C12 N2 . . 117.0(4) ?
C13 C12 N2 . . 122.6(4) ?
C14 C13 C12 . . 118.8(4) ?
C14 C13 H13A . . 120.6 ?
C12 C13 H13A . . 120.6 ?
C15 C14 C13 . . 120.6(4) ?
C15 C14 H14A . . 119.7 ?
C13 C14 H14A . . 119.7 ?
C16 C15 C14 . . 120.1(4) ?
C16 C15 H15A . . 119.9 ?
C14 C15 H15A . . 119.9 ?
C15 C16 C17 . . 120.0(4) ?
C15 C16 H16A . . 120.0 ?
C17 C16 H16A . . 120.0 ?
C12 C17 C16 . . 120.0(4) ?
C12 C17 H17A . . 120.0 ?
C16 C17 H17A . . 120.0 ?
C19 C18 C23 . . 119.9(4) ?
C19 C18 N3 . . 123.2(4) ?
C23 C18 N3 . . 116.9(4) ?
C18 C19 C20 . . 119.2(4) ?
C18 C19 H19A . . 120.4 ?
C20 C19 H19A . . 120.4 ?
C21 C20 C19 . . 121.3(4) ?
C21 C20 H20A . . 119.3 ?
C19 C20 H20A . . 119.3 ?
C22 C21 C20 . . 118.7(4) ?
C22 C21 H21A . . 120.7 ?
C20 C21 H21A . . 120.7 ?
C21 C22 C23 . . 121.1(4) ?
C21 C22 H22A . . 119.5 ?
C23 C22 H22A . . 119.5 ?
C22 C23 C18 . . 119.7(4) ?
C22 C23 H23A . . 120.1 ?
C18 C23 H23A . . 120.1 ?
O4 C24 N3 . . 122.2(4) ?
O4 C24 C25 . . 123.4(4) ?
N3 C24 C25 . . 114.4(4) ?
C24 C25 C26 . . 109.8(3) ?
C24 C25 H25A . . 109.7 ?
C26 C25 H25A . . 109.7 ?
C24 C25 H25B . . 109.7 ?
C26 C25 H25B . . 109.7 ?
H25A C25 H25B . . 108.2 ?
O5 C26 C25 . . 122.1(3) ?
O5 C26 C25 . 2 122.1(3) ?
C25 C26 C25 . 2 115.8(6) ?
C32 C27 C28 . . 120.1(4) ?
C32 C27 N4 . . 119.4(4) ?
C28 C27 N4 . . 120.3(4) ?
C29 C28 C27 . . 119.2(4) ?
C29 C28 H28A . . 120.4 ?
C27 C28 H28A . . 120.4 ?
C30 C29 C28 . . 121.3(4) ?
C30 C29 H29A . . 119.3 ?
C28 C29 H29A . . 119.3 ?
C29 C30 C31 . . 119.1(4) ?
C29 C30 H30A . . 120.4 ?
C31 C30 H30A . . 120.4 ?
C30 C31 C32 . . 120.9(4) ?
C30 C31 H31A . . 119.6 ?
C32 C31 H31A . . 119.6 ?
C27 C32 C31 . . 119.4(4) ?
C27 C32 H32A . . 120.3 ?
C31 C32 H32A . . 120.3 ?
O6 C33 N4 . . 122.1(4) ?
O6 C33 C34 . . 123.5(4) ?
N4 C33 C34 . . 114.4(4) ?
C33 C34 C35 . . 109.9(3) ?
C33 C34 H34A . . 109.7 ?
C35 C34 H34A . . 109.7 ?
C33 C34 H34B . . 109.7 ?
C35 C34 H34B . . 109.7 ?
H34A C34 H34B . . 108.2 ?
O7 C35 C34 . 2 122.0(3) ?
O7 C35 C34 . . 122.0(3) ?
C34 C35 C34 2 . 116.0(5) ?

loop_
_geom_bond_atom_site_label_1
_geom_bond_atom_site_label_2
_geom_bond_site_symmetry_2
_geom_bond_distance
_geom_bond_publ_flag
O1 C7 . 1.246(5) ?
O2 C9 . 1.239(5) ?
O3 C11 . 1.240(4) ?
O4 C24 . 1.235(5) ?
O5 C26 . 1.198(7) ?
O6 C33 . 1.227(5) ?
O7 C35 . 1.186(7) ?
N1 C7 . 1.327(5) ?
N1 C1 . 1.414(5) ?
N1 H1A . 0.8800 ?
N2 C11 . 1.330(5) ?
N2 C12 . 1.426(5) ?
N2 H2B . 0.8800 ?
N3 C24 . 1.370(5) ?
N3 C18 . 1.430(5) ?
N3 H3B . 0.8800 ?
N4 C33 . 1.366(5) ?
N4 C27 . 1.425(5) ?
N4 H4B . 0.8800 ?
C1 C6 . 1.382(5) ?
C1 C2 . 1.390(5) ?
C2 C3 . 1.394(5) ?
C2 H2A . 0.9500 ?
C3 C4 . 1.387(5) ?
C3 H3A . 0.9500 ?
C4 C5 . 1.380(6) ?
C4 H4A . 0.9500 ?
C5 C6 . 1.392(5) ?
C5 H5A . 0.9500 ?
C6 H6A . 0.9500 ?
C7 C8 . 1.542(5) ?
C8 C9 . 1.495(6) ?
C8 H8A . 0.9900 ?
C8 H8B . 0.9900 ?
C9 C10 . 1.492(6) ?
C10 C11 . 1.539(5) ?
C10 H10A . 0.9900 ?
C10 H10B . 0.9900 ?
C12 C17 . 1.388(5) ?
C12 C13 . 1.396(5) ?
C13 C14 . 1.391(5) ?
C13 H13A . 0.9500 ?
C14 C15 . 1.389(6) ?
C14 H14A . 0.9500 ?
C15 C16 . 1.378(6) ?
C15 H15A . 0.9500 ?
C16 C17 . 1.388(5) ?
C16 H16A . 0.9500 ?
C17 H17A . 0.9500 ?
C18 C19 . 1.385(5) ?
C18 C23 . 1.390(5) ?
C19 C20 . 1.390(5) ?
C19 H19A . 0.9500 ?
C20 C21 . 1.383(6) ?
C20 H20A . 0.9500 ?
C21 C22 . 1.378(5) ?
C21 H21A . 0.9500 ?
C22 C23 . 1.386(5) ?
C22 H22A . 0.9500 ?
C23 H23A . 0.9500 ?
C24 C25 . 1.487(6) ?
C25 C26 . 1.523(5) ?
C25 H25A . 0.9900 ?
C25 H25B . 0.9900 ?
C26 C25 2 1.523(5) ?
C27 C32 . 1.386(5) ?
C27 C28 . 1.397(5) ?
C28 C29 . 1.385(5) ?
C28 H28A . 0.9500 ?
C29 C30 . 1.375(5) ?
C29 H29A . 0.9500 ?
C30 C31 . 1.384(6) ?
C30 H30A . 0.9500 ?
C31 C32 . 1.391(5) ?
C31 H31A . 0.9500 ?
C32 H32A . 0.9500 ?
C33 C34 . 1.491(6) ?
C34 C35 . 1.529(5) ?
C34 H34A . 0.9900 ?
C34 H34B . 0.9900 ?
C35 C34 2 1.529(5) ?

loop_
_geom_hbond_atom_site_label_D
_geom_hbond_atom_site_label_H
_geom_hbond_atom_site_label_A
_geom_hbond_site_symmetry_D
_geom_hbond_site_symmetry_H
_geom_hbond_site_symmetry_A
_geom_hbond_distance_DH
_geom_hbond_distance_HA
_geom_hbond_distance_DA
_geom_hbond_angle_DHA
_geom_hbond_publ_flag
N1 H1A O6 . . 4_555 0.88 2.08 2.940(5) 168 yes
N2 H2B O4 . . 1_555 0.88 2.07 2.929(5) 166 yes
N3 H3B O3 . . 3_445 0.88 2.08 2.944(5) 167 yes
N4 H4B O1 . . 2_545 0.88 2.07 2.938(5) 168 yes
C8 H8B O2 . . 4_545 0.99 2.61 3.237(6) 121 no
C10 H10B O2 . . 4_545 0.99 2.58 3.216(5) 122 no
C25 H25A O7 . . 1_555 0.99 2.52 3.188(6) 124 no
C34 H34A O5 . . 1_545 0.99 2.53 3.218(6) 126 no
C2 H2A Cg(C12--C17) . . 4_555 0.95 2.94 3.691(4) 137 no
C5 H5A Cg(C12--C17) . . 4_545 0.95 2.95 3.719(4) 138 no
C28 H28A Cg(C18--C23) . . 1_555 0.95 2.95 3.701(4) 137 no
C31 H31A Cg(C18--C23) . . 1_545 0.95 2.97 3.723(4) 137 no

loop_
_geom_torsion_atom_site_label_1
_geom_torsion_atom_site_label_2
_geom_torsion_atom_site_label_3
_geom_torsion_atom_site_label_4
_geom_torsion_site_symmetry_1
_geom_torsion_site_symmetry_2
_geom_torsion_site_symmetry_3
_geom_torsion_site_symmetry_4
_geom_torsion
_geom_torsion_publ_flag
C7 N1 C1 C6 . . . . 146.3(4) ?
C7 N1 C1 C2 . . . . -38.6(7) ?
C6 C1 C2 C3 . . . . 0.8(6) ?
N1 C1 C2 C3 . . . . -174.2(4) ?
C1 C2 C3 C4 . . . . -0.7(6) ?
C2 C3 C4 C5 . . . . -0.1(6) ?
C3 C4 C5 C6 . . . . 0.8(6) ?
C2 C1 C6 C5 . . . . -0.2(6) ?
N1 C1 C6 C5 . . . . 175.0(4) ?
C4 C5 C6 C1 . . . . -0.6(6) ?
C1 N1 C7 O1 . . . . -7.6(7) ?
C1 N1 C7 C8 . . . . 168.5(4) ?
O1 C7 C8 C9 . . . . -12.6(5) ?
N1 C7 C8 C9 . . . . 171.1(4) ?
C7 C8 C9 O2 . . . . 102.5(4) ?
C7 C8 C9 C10 . . . . -77.5(4) ?
O2 C9 C10 C11 . . . . 100.6(4) ?
C8 C9 C10 C11 . . . . -79.4(4) ?
C12 N2 C11 O3 . . . . -7.9(7) ?
C12 N2 C11 C10 . . . . 168.6(4) ?
C9 C10 C11 O3 . . . . -7.6(5) ?
C9 C10 C11 N2 . . . . 175.6(4) ?
C11 N2 C12 C17 . . . . -145.3(4) ?
C11 N2 C12 C13 . . . . 34.9(6) ?
C17 C12 C13 C14 . . . . 1.7(6) ?
N2 C12 C13 C14 . . . . -178.5(4) ?
C12 C13 C14 C15 . . . . -1.4(6) ?
C13 C14 C15 C16 . . . . 0.9(7) ?
C14 C15 C16 C17 . . . . -0.7(6) ?
C13 C12 C17 C16 . . . . -1.5(6) ?
N2 C12 C17 C16 . . . . 178.6(3) ?
C15 C16 C17 C12 . . . . 1.0(6) ?
C24 N3 C18 C19 . . . . 36.8(6) ?
C24 N3 C18 C23 . . . . -143.0(4) ?
C23 C18 C19 C20 . . . . 0.8(6) ?
N3 C18 C19 C20 . . . . -179.1(4) ?
C18 C19 C20 C21 . . . . 0.4(6) ?
C19 C20 C21 C22 . . . . -1.5(6) ?
C20 C21 C22 C23 . . . . 1.6(6) ?
C21 C22 C23 C18 . . . . -0.4(6) ?
C19 C18 C23 C22 . . . . -0.8(6) ?
N3 C18 C23 C22 . . . . 179.1(3) ?
C18 N3 C24 O4 . . . . -10.8(7) ?
C18 N3 C24 C25 . . . . 168.9(4) ?
O4 C24 C25 C26 . . . . -4.9(6) ?
N3 C24 C25 C26 . . . . 175.4(4) ?
C24 C25 C26 O5 . . . . 99.8(3) ?
C24 C25 C26 C25 . . . 2 -80.2(3) ?
C33 N4 C27 C32 . . . . 147.9(4) ?
C33 N4 C27 C28 . . . . -37.6(6) ?
C32 C27 C28 C29 . . . . -0.2(6) ?
N4 C27 C28 C29 . . . . -174.6(4) ?
C27 C28 C29 C30 . . . . 0.2(6) ?
C28 C29 C30 C31 . . . . -0.1(6) ?
C29 C30 C31 C32 . . . . 0.0(6) ?
C28 C27 C32 C31 . . . . 0.1(6) ?
N4 C27 C32 C31 . . . . 174.6(4) ?
C30 C31 C32 C27 . . . . 0.0(6) ?
C27 N4 C33 O6 . . . . -9.1(7) ?
C27 N4 C33 C34 . . . . 170.3(4) ?
O6 C33 C34 C35 . . . . -6.6(6) ?
N4 C33 C34 C35 . . . . 174.0(4) ?
C33 C34 C35 O7 . . . . 98.6(3) ?
C33 C34 C35 C34 . . . 2 -81.4(3) ?
